data_2211941
loop_
_publ_author_name
'Abdassalam Abdelhafiz Tameem'
'Abdussalam Salhin'
'Bahruddin Saad'
'Ismail Ab. Rahman'
'Muhammad Idiris Saleh'
'Shea-Lin Ng'
'Hoong-Kun Fun'

_publ_section_title
;
 Formaldehyde 2,4-dinitrophenylhydrazone
;
_journal_coeditor_code SJ2181
_journal_issue 1
_journal_name_full 'Acta Crystallographica Section E'
_journal_page_first o57
_journal_page_last o58
_journal_paper_doi 10.1107/S160053680605094X
_journal_volume 63
_journal_year 2007
_chemical_formula_iupac 'C7 H6 N4 O4'
_chemical_formula_moiety 'C7 H6 N4 O4'
_chemical_formula_sum 'C7 H6 N4 O4'
_chemical_formula_weight 210.16
_chemical_name_systematic
;
Formaldehyde 2,4-dinitrophenylhydrazone
;
_space_group_IT_number 2
_symmetry_cell_setting triclinic
_symmetry_space_group_name_Hall '-P 1'
_symmetry_space_group_name_H-M 'P -1'
_atom_sites_solution_hydrogens geom
_atom_sites_solution_primary direct
_atom_sites_solution_secondary difmap
_audit_creation_method SHELXL97
_cell_angle_alpha 86.8250(10)
_cell_angle_beta 83.9660(10)
_cell_angle_gamma 82.4130(10)
_cell_formula_units_Z 2
_cell_length_a 4.24820(10)
_cell_length_b 9.7774(2)
_cell_length_c 10.3407(2)
_cell_measurement_reflns_used 4353
_cell_measurement_temperature 100.00(10)
_cell_measurement_theta_max 30.00
_cell_measurement_theta_min 2.10
_cell_volume 423.020(16)
_computing_cell_refinement APEX2
_computing_data_collection 'APEX2 (Bruker, 2005)'
_computing_data_reduction 'SAINT (Bruker, 2005)'
_computing_molecular_graphics SHELXTL
_computing_publication_material 'SHELXTL and PLATON (Spek, 2003)'
_computing_structure_refinement SHELXTL
_computing_structure_solution 'SHELXTL (Sheldrick, 1998)'
_diffrn_ambient_temperature 297(2)
_diffrn_detector_area_resol_mean 8.33
_diffrn_measured_fraction_theta_full 0.999
_diffrn_measured_fraction_theta_max 0.999
_diffrn_measurement_device_type 'Bruker SMART APEXII CCD area-detector'
_diffrn_measurement_method \w
_diffrn_radiation_monochromator graphite
_diffrn_radiation_source 'fine-focus sealed tube'
_diffrn_radiation_type MoK\a
_diffrn_radiation_wavelength 0.71073
_diffrn_reflns_av_R_equivalents 0.0326
_diffrn_reflns_av_sigmaI/netI 0.0226
_diffrn_reflns_limit_h_max 5
_diffrn_reflns_limit_h_min -5
_diffrn_reflns_limit_k_max 13
_diffrn_reflns_limit_k_min -13
_diffrn_reflns_limit_l_max 14
_diffrn_reflns_limit_l_min -14
_diffrn_reflns_number 14315
_diffrn_reflns_theta_full 30.00
_diffrn_reflns_theta_max 30.00
_diffrn_reflns_theta_min 2.10
_diffrn_standards_number 0
_exptl_absorpt_coefficient_mu 0.138
_exptl_absorpt_correction_T_max 0.9867
_exptl_absorpt_correction_T_min 0.9528
_exptl_absorpt_correction_type multi-scan
_exptl_absorpt_process_details '(SADABS; Bruker, 2005)'
_exptl_crystal_colour yellow
_exptl_crystal_density_diffrn 1.650
_exptl_crystal_density_method 'not measured'
_exptl_crystal_description Block
_exptl_crystal_F_000 216
_exptl_crystal_size_max 0.35
_exptl_crystal_size_mid 0.18
_exptl_crystal_size_min 0.10
_refine_diff_density_max 0.375
_refine_diff_density_min -0.269
_refine_ls_extinction_method none
_refine_ls_goodness_of_fit_ref 1.063
_refine_ls_hydrogen_treatment mixed
_refine_ls_matrix_type full
_refine_ls_number_parameters 140
_refine_ls_number_reflns 2447
_refine_ls_number_restraints 0
_refine_ls_restrained_S_all 1.063
_refine_ls_R_factor_all 0.0484
_refine_ls_R_factor_gt 0.0380
_refine_ls_shift/su_max 0.000
_refine_ls_shift/su_mean 0.000
_refine_ls_structure_factor_coef Fsqd
_refine_ls_weighting_details 'calc w = 1/[\s^2^(Fo^2^)+(0.056P)^2^+0.0932P] where P=(Fo^2^+2Fc^2^)/3'
_refine_ls_weighting_scheme calc
_refine_ls_wR_factor_gt 0.1015
_refine_ls_wR_factor_ref 0.1084
_reflns_number_gt 2027
_reflns_number_total 2447
_reflns_threshold_expression I>2\s(I)
_cod_data_source_file sj2181.cif
_cod_data_source_block I
_cod_depositor_comments
;
The following automatic conversions were performed:
'_symmetry_cell_setting' value 'Triclinic' changed to 'triclinic'
according to '/home/saulius/struct/CIF-dictionaries/cif_core.dic'
dictionary named 'cif_core.dic' version 2.4.1 from 2010-06-29.

Automatic conversion script
Id: cif_fix_enum 1527 2010-12-29 10:47:43Z saulius 

The following automatic conversions were performed:

'_symmetry_cell_setting' value 'Triclinic' changed to 'triclinic'
according to /home/saulius/struct/CIF-dictionaries/cif_core.dic
dictionary named 'cif_core.dic' version 2.4.1 from 2010-06-29.

Automatic conversion script
Id: cif_fix_values 1715 2011-07-08 13:25:40Z adriana 
;
_cod_original_cell_volume 423.02(2)
_cod_database_code 2211941
_cod_database_fobs_code 2211941

loop_
_symmetry_equiv_pos_as_xyz
'x, y, z'
'-x, -y, -z'

loop_
_atom_site_type_symbol
_atom_site_label
_atom_site_fract_x
_atom_site_fract_y
_atom_site_fract_z
_atom_site_U_iso_or_equiv
_atom_site_adp_type
_atom_site_calc_flag
_atom_site_refinement_flags
_atom_site_occupancy
O O1 0.2054(2) 0.09156(8) 0.51817(8) 0.0221(2) Uani d . 1
O O2 0.5236(2) 0.21176(8) 0.60011(8) 0.02262(19) Uani d . 1
O O3 0.9924(2) 0.56900(9) 0.35352(9) 0.0281(2) Uani d . 1
O O4 0.9353(3) 0.60095(9) 0.14773(9) 0.0340(2) Uani d . 1
N N1 0.3974(2) 0.17820(9) 0.50762(9) 0.0169(2) Uani d . 1
N N2 0.8936(2) 0.53759(10) 0.25321(10) 0.0224(2) Uani d . 1
N N3 0.2312(2) 0.07638(10) 0.26471(9) 0.0182(2) Uani d . 1
N N4 0.1731(2) 0.02809(10) 0.14755(9) 0.0218(2) Uani d . 1
C C1 0.4744(2) 0.24062(11) 0.37983(10) 0.0163(2) Uani d . 1
C C2 0.6420(3) 0.35429(11) 0.37625(10) 0.0175(2) Uani d . 1
H H2A 0.6997 0.3861 0.4524 0.021 Uiso calc R 1
C C3 0.7204(3) 0.41842(11) 0.25779(11) 0.0190(2) Uani d . 1
C C4 0.6414(3) 0.37050(12) 0.14196(11) 0.0207(2) Uani d . 1
H H4A 0.6977 0.4152 0.0628 0.025 Uiso calc R 1
C C5 0.4813(3) 0.25779(11) 0.14539(10) 0.0195(2) Uani d . 1
H H5A 0.4318 0.2260 0.0678 0.023 Uiso calc R 1
C C6 0.3884(3) 0.18780(11) 0.26494(10) 0.0173(2) Uani d . 1
C C7 0.0496(3) -0.08426(12) 0.15642(11) 0.0235(2) Uani d . 1
H H7A 0.0029 -0.1312 0.2396 0.028 Uiso d R 1
H H7B 0.0082 -0.1207 0.0760 0.028 Uiso d R 1
H H3A 0.177(4) 0.0327(16) 0.3350(16) 0.029(4) Uiso d . 1

loop_
_atom_site_aniso_label
_atom_site_aniso_U_11
_atom_site_aniso_U_22
_atom_site_aniso_U_33
_atom_site_aniso_U_12
_atom_site_aniso_U_13
_atom_site_aniso_U_23
O1 0.0249(4) 0.0242(4) 0.0185(4) -0.0108(3) -0.0005(3) 0.0018(3)
O2 0.0276(4) 0.0248(4) 0.0174(4) -0.0073(3) -0.0069(3) 0.0009(3)
O3 0.0297(5) 0.0231(4) 0.0338(5) -0.0091(4) -0.0071(4) 0.0001(3)
O4 0.0497(6) 0.0245(5) 0.0278(5) -0.0149(4) 0.0062(4) 0.0047(3)
N1 0.0179(4) 0.0168(4) 0.0160(4) -0.0025(3) -0.0018(3) 0.0005(3)
N2 0.0229(5) 0.0168(4) 0.0265(5) -0.0035(4) 0.0023(4) 0.0009(4)
N3 0.0230(5) 0.0195(4) 0.0130(4) -0.0060(4) -0.0024(3) 0.0017(3)
N4 0.0281(5) 0.0230(5) 0.0156(4) -0.0060(4) -0.0050(4) -0.0002(3)
C1 0.0157(5) 0.0174(5) 0.0151(5) -0.0016(4) -0.0003(4) 0.0027(4)
C2 0.0165(5) 0.0169(5) 0.0187(5) -0.0012(4) -0.0018(4) -0.0003(4)
C3 0.0176(5) 0.0162(5) 0.0228(5) -0.0029(4) -0.0006(4) 0.0020(4)
C4 0.0215(5) 0.0209(5) 0.0183(5) -0.0019(4) 0.0003(4) 0.0048(4)
C5 0.0224(5) 0.0211(5) 0.0148(5) -0.0033(4) -0.0012(4) 0.0021(4)
C6 0.0166(5) 0.0178(5) 0.0169(5) -0.0009(4) -0.0013(4) 0.0012(4)
C7 0.0311(6) 0.0242(6) 0.0167(5) -0.0079(5) -0.0035(4) -0.0006(4)

loop_
_atom_type_symbol
_atom_type_description
_atom_type_scat_dispersion_real
_atom_type_scat_dispersion_imag
_atom_type_scat_source
C C 0.0033 0.0016 'International Tables Vol C Tables 4.2.6.8 and 6.1.1.4'
H H 0.0000 0.0000 'International Tables Vol C Tables 4.2.6.8 and 6.1.1.4'
N N 0.0061 0.0033 'International Tables Vol C Tables 4.2.6.8 and 6.1.1.4'
O O 0.0106 0.0060 'International Tables Vol C Tables 4.2.6.8 and 6.1.1.4'

loop_
_geom_angle_atom_site_label_1
_geom_angle_atom_site_label_2
_geom_angle_atom_site_label_3
_geom_angle
O2 N1 O1 122.79(9)
O2 N1 C1 119.17(9)
O1 N1 C1 118.04(9)
O3 N2 O4 123.60(10)
O3 N2 C3 118.66(9)
O4 N2 C3 117.74(10)
C6 N3 N4 119.44(9)
C6 N3 H3A 121.2(10)
N4 N3 H3A 119.3(10)
C7 N4 N3 114.93(9)
C2 C1 C6 122.07(9)
C2 C1 N1 115.93(9)
C6 C1 N1 122.00(9)
C3 C2 C1 118.62(10)
C3 C2 H2A 120.7
C1 C2 H2A 120.7
C2 C3 C4 121.52(10)
C2 C3 N2 119.00(10)
C4 C3 N2 119.48(10)
C5 C4 C3 119.81(10)
C5 C4 H4A 120.1
C3 C4 H4A 120.1
C4 C5 C6 121.57(10)
C4 C5 H5A 119.2
C6 C5 H5A 119.2
N3 C6 C1 123.60(10)
N3 C6 C5 120.00(10)
C1 C6 C5 116.39(10)
N4 C7 H7A 121.5
N4 C7 H7B 116.7
H7A C7 H7B 121.8

loop_
_geom_bond_atom_site_label_1
_geom_bond_atom_site_label_2
_geom_bond_distance
O1 N1 1.2445(12)
O2 N1 1.2243(11)
O3 N2 1.2277(13)
O4 N2 1.2322(13)
N1 C1 1.4484(13)
N2 C3 1.4541(14)
N3 C6 1.3510(14)
N3 N4 1.3816(12)
N3 H3A 0.849(17)
N4 C7 1.2734(15)
C1 C2 1.3938(15)
C1 C6 1.4215(14)
C2 C3 1.3744(15)
C2 H2A 0.9300
C3 C4 1.3983(16)
C4 C5 1.3664(16)
C4 H4A 0.9300
C5 C6 1.4239(15)
C5 H5A 0.9300
C7 H7A 0.9663
C7 H7B 0.9639

loop_
_geom_hbond_atom_site_label_D
_geom_hbond_atom_site_label_H
_geom_hbond_atom_site_label_A
_geom_hbond_site_symmetry_A
_geom_hbond_distance_DH
_geom_hbond_distance_HA
_geom_hbond_distance_DA
_geom_hbond_angle_DHA
_geom_hbond_publ_flag
N3 H3A O1 1_555 0.849(17) 2.03(2) 2.6230(10) 126.0(10) y
C5 H5A N4 1_555 0.93 2.41 2.743(2) 101 y
N3 H3A O1 2_556 0.849(17) 2.49(2) 3.2710(10) 153(2) y
C2 H2A O3 2_766 0.93 2.59 3.4980(10) 164 y
C4 H4A O4 2_765 0.93 2.54 3.346(2) 145 y
C7 H7A O1 2_556 0.97 2.60 3.4250(10) 143 y
C7 H7B N4 2_555 0.96 2.59(2) 3.373(2) 138 y

loop_
_geom_torsion_atom_site_label_1
_geom_torsion_atom_site_label_2
_geom_torsion_atom_site_label_3
_geom_torsion_atom_site_label_4
_geom_torsion
C6 N3 N4 C7 173.97(10)
O2 N1 C1 C2 -11.77(14)
O1 N1 C1 C2 168.58(9)
O2 N1 C1 C6 167.30(9)
O1 N1 C1 C6 -12.34(15)
C6 C1 C2 C3 1.28(16)
N1 C1 C2 C3 -179.65(9)
C1 C2 C3 C4 -1.27(17)
C1 C2 C3 N2 179.63(9)
O3 N2 C3 C2 7.16(15)
O4 N2 C3 C2 -173.44(10)
O3 N2 C3 C4 -171.95(10)
O4 N2 C3 C4 7.45(16)
C2 C3 C4 C5 0.30(17)
N2 C3 C4 C5 179.39(10)
C3 C4 C5 C6 0.71(17)
N4 N3 C6 C1 -176.50(10)
N4 N3 C6 C5 2.52(16)
C2 C1 C6 N3 178.73(10)
N1 C1 C6 N3 -0.28(16)
C2 C1 C6 C5 -0.32(16)
N1 C1 C6 C5 -179.33(9)
C4 C5 C6 N3 -179.77(10)
C4 C5 C6 C1 -0.69(16)

loop_
_cod_related_entry_id
_cod_related_entry_database
_cod_related_entry_code
1 ChemSpider 63821
